data_4023341
loop_
_publ_author_name
'Lakhwinder Singh'
'M. P. Singh Ishar'
'Munusamy Elango'
'Venkatesan Subramanian'
'Vivek Gupta'
'Priyanka Kanwal'

_publ_section_title
;
 Synthesis of Unsymmetrical Substituted 1,4-Dihydropyridines
 through Thermal and Microwave Assisted [4+2] Cycloadditions
 of 1-Azadienes and Allenic Esters
;
_journal_name_full 'Journal of Organic Chemistry'
_journal_page_first 2224
_journal_page_last 2233
_journal_paper_doi 10.1021/jo702548b
_journal_volume 73
_journal_year 2008
_chemical_formula_moiety 'C21 H20 N2 O4'
_chemical_formula_sum 'C21 H20 N2 O4'
_chemical_formula_weight 364.39
_chemical_name_systematic
;
 3-Ethoxycarbonyl-2-methyl-4-(2'-nitrophenyl)-1-phenyl-1,4-dihydropyridine
;
_space_group_IT_number 14
_symmetry_cell_setting monoclinic
_symmetry_space_group_name_Hall '-P 2ybc'
_symmetry_space_group_name_H-M 'P 1 21/c 1'
_atom_sites_solution_hydrogens geom
_atom_sites_solution_primary direct
_atom_sites_solution_secondary difmap
_audit_creation_method SHELXL-97
_cell_angle_alpha 90.00
_cell_angle_beta 95.853(3)
_cell_angle_gamma 90.00
_cell_formula_units_Z 4
_cell_length_a 11.495(2)
_cell_length_b 9.281(2)
_cell_length_c 17.236(3)
_cell_measurement_reflns_used 1800
_cell_measurement_temperature 100(2)
_cell_measurement_theta_max 24.83
_cell_measurement_theta_min 2.38
_cell_volume 1829.2(6)
_computing_cell_refinement 'SAINT 6.45  (Bruker, 2003)'
_computing_data_collection 'SMART 5.628 (Bruker, 2003)'
_computing_data_reduction 'SAINT 6.45  (Bruker, 2003)'
_computing_molecular_graphics 'ORTEP3 (Farrugia, 1997)'
_computing_publication_material 'PLATON(Spek,1999)$ PARST(1995)'
_computing_structure_refinement 'SHELXL-97 (Sheldrick, 1997)'
_computing_structure_solution 'SHELXS-86 (Sheldrick, 1997)'
_diffrn_ambient_temperature 100(2)
_diffrn_measured_fraction_theta_full 0.988
_diffrn_measured_fraction_theta_max 0.988
_diffrn_radiation_monochromator graphite
_diffrn_radiation_source 'fine-focus sealed tube'
_diffrn_radiation_type MoK\a
_diffrn_radiation_wavelength 0.71073
_diffrn_reflns_av_R_equivalents 0.0533
_diffrn_reflns_av_sigmaI/netI 0.0843
_diffrn_reflns_limit_h_max 14
_diffrn_reflns_limit_h_min -15
_diffrn_reflns_limit_k_max 12
_diffrn_reflns_limit_k_min -12
_diffrn_reflns_limit_l_max 22
_diffrn_reflns_limit_l_min -18
_diffrn_reflns_number 12131
_diffrn_reflns_theta_full 28.37
_diffrn_reflns_theta_max 28.37
_diffrn_reflns_theta_min 2.38
_exptl_absorpt_coefficient_mu 0.093
_exptl_absorpt_correction_type none
_exptl_crystal_colour Yellowish
_exptl_crystal_density_diffrn 1.323
_exptl_crystal_density_method 'not measured'
_exptl_crystal_description Rectangular
_exptl_crystal_F_000 768
_exptl_crystal_size_max 0.30
_exptl_crystal_size_mid 0.20
_exptl_crystal_size_min 0.15
_refine_diff_density_max 0.262
_refine_diff_density_min -0.244
_refine_diff_density_rms 0.046
_refine_ls_extinction_method none
_refine_ls_goodness_of_fit_ref 0.920
_refine_ls_hydrogen_treatment mixed
_refine_ls_matrix_type full
_refine_ls_number_parameters 324
_refine_ls_number_reflns 4526
_refine_ls_number_restraints 0
_refine_ls_restrained_S_all 0.920
_refine_ls_R_factor_all 0.0799
_refine_ls_R_factor_gt 0.0494
_refine_ls_shift/su_max 0.005
_refine_ls_shift/su_mean 0.001
_refine_ls_structure_factor_coef Fsqd
_refine_ls_weighting_details 'calc w=1/[\s^2^(Fo^2^)+(0.0130P)^2^+0.0000P] where P=(Fo^2^+2Fc^2^)/3'
_refine_ls_weighting_scheme calc
_refine_ls_wR_factor_gt 0.0687
_refine_ls_wR_factor_ref 0.0741
_reflns_number_gt 2930
_reflns_number_total 4526
_reflns_threshold_expression >2sigma(I)
_cod_data_source_file jo702548b-File002.cif
_cod_data_source_block global
_cod_depositor_comments
;
The following automatic conversions were performed:
'_symmetry_cell_setting' value 'Monoclinic' changed to 'monoclinic'
according to '/home/saulius/struct/CIF-dictionaries/cif_core.dic'
dictionary named 'cif_core.dic' version 2.4.1 from
2010-06-29.

'_exptl_absorpt_correction_type' value 'None' changed to
'none' according to '/home/saulius/struct/CIF-dictionaries/cif_core.dic'
dictionary named 'cif_core.dic' version 2.4.1 from 2010-06-29.

Automatic conversion script
Id: cif_fix_enum 1527 2010-12-29 10:47:43Z saulius 

The following automatic conversions were performed:

'_cell_measurement_temperature' value '-173(2)' was changed to
'100(2)' - it was converted from degrees Celsius(C) to
Kelvins(K).

'_diffrn_ambient_temperature' value '-173(2)' was
changed to '100(2)' - it was converted from degrees Celsius(C) to
Kelvins(K).

Automatic conversion script
Id: cif_fix_values 1646 2011-03-28 12:23:43Z adriana 
;
_cod_original_sg_symbol_H-M 'P 21/c'
_cod_database_code 4023341

loop_
_symmetry_equiv_pos_as_xyz
'x, y, z'
'-x, y+1/2, -z+1/2'
'-x, -y, -z'
'x, -y-1/2, z-1/2'

loop_
_atom_site_label
_atom_site_type_symbol
_atom_site_fract_x
_atom_site_fract_y
_atom_site_fract_z
_atom_site_U_iso_or_equiv
_atom_site_adp_type
_atom_site_occupancy
_atom_site_symmetry_multiplicity
_atom_site_calc_flag
_atom_site_refinement_flags
_atom_site_disorder_assembly
_atom_site_disorder_group
N1 N 0.10444(11) 0.30179(13) 1.13623(7) 0.0206(3) Uani 1 1 d . . .
C2 C 0.08907(13) 0.23749(15) 1.06328(9) 0.0177(4) Uani 1 1 d . . .
C3 C -0.00805(13) 0.26863(15) 1.01387(9) 0.0171(4) Uani 1 1 d . . .
C4 C -0.10815(13) 0.35961(16) 1.03862(9) 0.0171(3) Uani 1 1 d . . .
C5 C -0.06394(14) 0.45128(17) 1.10744(9) 0.0201(4) Uani 1 1 d . . .
C6 C 0.03157(14) 0.41724(17) 1.15262(9) 0.0220(4) Uani 1 1 d . . .
C7 C 0.20859(13) 0.27989(16) 1.18902(8) 0.0183(4) Uani 1 1 d . . .
C8 C 0.31152(15) 0.3462(2) 1.17513(10) 0.0304(4) Uani 1 1 d . . .
C9 C 0.41168(16) 0.3254(2) 1.22555(10) 0.0329(5) Uani 1 1 d . . .
C10 C 0.40788(15) 0.23837(18) 1.28992(10) 0.0255(4) Uani 1 1 d . . .
C11 C 0.30459(16) 0.17471(19) 1.30458(10) 0.0286(4) Uani 1 1 d . . .
C12 C 0.20377(15) 0.19521(18) 1.25412(9) 0.0244(4) Uani 1 1 d . . .
C1' C -0.21136(13) 0.26864(16) 1.05955(8) 0.0175(4) Uani 1 1 d . . .
C2' C -0.32875(14) 0.29916(16) 1.03762(8) 0.0198(4) Uani 1 1 d . . .
C3' C -0.42023(15) 0.21235(18) 1.05518(10) 0.0258(4) Uani 1 1 d . . .
C4' C -0.39537(16) 0.08979(19) 1.09877(10) 0.0292(4) Uani 1 1 d . . .
C5' C -0.28008(15) 0.05506(18) 1.12253(10) 0.0254(4) Uani 1 1 d . . .
C6' C -0.19065(15) 0.14257(17) 1.10290(9) 0.0211(4) Uani 1 1 d . . .
C13 C 0.18292(16) 0.1343(2) 1.04499(11) 0.0233(4) Uani 1 1 d . . .
C14 C -0.02030(13) 0.21361(16) 0.93356(9) 0.0184(4) Uani 1 1 d . . .
O15 O 0.05415(9) 0.15775(11) 0.89844(6) 0.0244(3) Uani 1 1 d . . .
O16 O -0.13073(9) 0.23485(11) 0.89920(6) 0.0211(3) Uani 1 1 d . . .
C17 C -0.15014(15) 0.1888(2) 0.81842(9) 0.0234(4) Uani 1 1 d . . .
C18 C -0.27826(16) 0.2047(2) 0.79381(11) 0.0310(5) Uani 1 1 d . . .
N19 N -0.36161(11) 0.43018(14) 0.99280(7) 0.0221(3) Uani 1 1 d . . .
O20 O -0.30955(9) 0.54324(11) 1.01133(6) 0.0235(3) Uani 1 1 d . . .
O21 O -0.44158(9) 0.42205(11) 0.93969(6) 0.0268(3) Uani 1 1 d . . .
H4 H -0.1342(11) 0.4226(13) 0.9950(7) 0.008(4) Uiso 1 1 d . . .
H5 H -0.1076(12) 0.5353(15) 1.1188(8) 0.022(4) Uiso 1 1 d . . .
H6 H 0.0588(12) 0.4741(14) 1.1999(8) 0.020(4) Uiso 1 1 d . . .
H8 H 0.3118(13) 0.4049(16) 1.1313(9) 0.031(5) Uiso 1 1 d . . .
H9 H 0.4828(14) 0.3718(17) 1.2167(9) 0.036(5) Uiso 1 1 d . . .
H10 H 0.4775(13) 0.2208(15) 1.3265(8) 0.030(5) Uiso 1 1 d . . .
H11 H 0.3034(13) 0.1147(16) 1.3491(9) 0.035(5) Uiso 1 1 d . . .
H12 H 0.1313(13) 0.1519(15) 1.2642(8) 0.021(4) Uiso 1 1 d . . .
H131 H 0.1506(12) 0.0593(15) 1.0091(8) 0.023(4) Uiso 1 1 d . . .
H132 H 0.2194(13) 0.0890(15) 1.0929(9) 0.033(5) Uiso 1 1 d . . .
H133 H 0.2425(15) 0.1870(18) 1.0192(10) 0.051(6) Uiso 1 1 d . . .
H14 H -0.1094(12) 0.1157(14) 1.1181(8) 0.021(4) Uiso 1 1 d . . .
H15 H -0.2619(13) -0.0312(16) 1.1527(8) 0.029(5) Uiso 1 1 d . . .
H16 H -0.4561(13) 0.0286(15) 1.1127(8) 0.026(5) Uiso 1 1 d . . .
H17 H -0.5009(13) 0.2408(15) 1.0386(8) 0.025(4) Uiso 1 1 d . . .
H171 H -0.1003(12) 0.2532(15) 0.7868(8) 0.023(4) Uiso 1 1 d . . .
H172 H -0.1211(12) 0.0857(15) 0.8168(8) 0.024(4) Uiso 1 1 d . . .
H181 H -0.3271(14) 0.1420(16) 0.8258(9) 0.033(5) Uiso 1 1 d . . .
H182 H -0.3034(13) 0.3080(17) 0.7992(8) 0.036(5) Uiso 1 1 d . . .
H183 H -0.2954(14) 0.1759(16) 0.7391(10) 0.046(5) Uiso 1 1 d . . .

loop_
_atom_site_aniso_label
_atom_site_aniso_U_11
_atom_site_aniso_U_22
_atom_site_aniso_U_33
_atom_site_aniso_U_23
_atom_site_aniso_U_13
_atom_site_aniso_U_12
N1 0.0197(8) 0.0251(8) 0.0164(7) -0.0021(6) -0.0014(6) 0.0033(6)
C2 0.0191(9) 0.0161(8) 0.0183(9) 0.0012(7) 0.0045(7) -0.0021(7)
C3 0.0170(9) 0.0171(9) 0.0174(8) 0.0001(6) 0.0029(7) 0.0005(7)
C4 0.0180(9) 0.0186(8) 0.0146(8) 0.0008(7) 0.0009(7) 0.0015(7)
C5 0.0205(10) 0.0206(9) 0.0198(9) -0.0035(7) 0.0049(7) 0.0008(8)
C6 0.0242(10) 0.0232(9) 0.0187(9) -0.0059(7) 0.0033(8) -0.0012(8)
C7 0.0181(9) 0.0216(9) 0.0146(8) -0.0029(7) -0.0007(7) 0.0013(7)
C8 0.0279(11) 0.0418(12) 0.0211(10) 0.0115(9) 0.0008(8) -0.0060(9)
C9 0.0200(10) 0.0501(13) 0.0286(11) 0.0048(9) 0.0023(8) -0.0080(9)
C10 0.0203(10) 0.0339(11) 0.0213(10) -0.0009(8) -0.0029(8) 0.0038(8)
C11 0.0339(11) 0.0324(11) 0.0192(10) 0.0081(8) 0.0009(8) 0.0011(9)
C12 0.0217(10) 0.0293(10) 0.0224(10) 0.0026(7) 0.0033(8) -0.0040(8)
C1' 0.0199(9) 0.0210(9) 0.0120(8) -0.0048(6) 0.0037(7) -0.0010(7)
C2' 0.0240(10) 0.0196(9) 0.0160(8) 0.0000(7) 0.0035(7) 0.0008(7)
C3' 0.0181(10) 0.0327(11) 0.0269(10) -0.0009(8) 0.0033(8) -0.0024(8)
C4' 0.0250(11) 0.0290(11) 0.0352(11) 0.0037(8) 0.0107(9) -0.0068(9)
C5' 0.0287(11) 0.0223(10) 0.0262(10) 0.0023(8) 0.0070(8) 0.0003(8)
C6' 0.0194(10) 0.0241(9) 0.0201(9) -0.0015(7) 0.0029(7) 0.0032(8)
C13 0.0228(10) 0.0254(10) 0.0209(10) 0.0001(8) -0.0012(8) 0.0048(8)
C14 0.0190(9) 0.0162(9) 0.0199(9) 0.0028(7) 0.0018(7) -0.0008(7)
O15 0.0219(7) 0.0322(7) 0.0196(6) -0.0034(5) 0.0038(5) 0.0054(5)
O16 0.0173(6) 0.0306(7) 0.0151(6) -0.0037(5) -0.0002(5) 0.0008(5)
C17 0.0234(10) 0.0306(11) 0.0161(9) -0.0041(8) 0.0005(7) -0.0006(8)
C18 0.0262(11) 0.0426(13) 0.0231(11) -0.0011(9) -0.0029(9) -0.0008(10)
N19 0.0185(8) 0.0287(8) 0.0196(8) 0.0000(6) 0.0048(6) 0.0015(7)
O20 0.0228(7) 0.0242(6) 0.0232(6) -0.0009(5) 0.0011(5) -0.0008(5)
O21 0.0186(6) 0.0412(8) 0.0189(6) 0.0005(5) -0.0060(5) 0.0013(5)

loop_
_atom_type_symbol
_atom_type_description
_atom_type_scat_dispersion_real
_atom_type_scat_dispersion_imag
_atom_type_scat_source
C C 0.0033 0.0016 'International Tables Vol C Tables 4.2.6.8 and 6.1.1.4'
H H 0.0000 0.0000 'International Tables Vol C Tables 4.2.6.8 and 6.1.1.4'
N N 0.0061 0.0033 'International Tables Vol C Tables 4.2.6.8 and 6.1.1.4'
O O 0.0106 0.0060 'International Tables Vol C Tables 4.2.6.8 and 6.1.1.4'

loop_
_geom_angle_atom_site_label_1
_geom_angle_atom_site_label_2
_geom_angle_atom_site_label_3
_geom_angle
_geom_angle_site_symmetry_1
_geom_angle_site_symmetry_3
_geom_angle_publ_flag
C2 N1 C6 119.12(12) . . ?
C2 N1 C7 122.15(13) . . ?
C6 N1 C7 116.98(12) . . ?
C3 C2 N1 119.69(14) . . ?
C3 C2 C13 124.36(14) . . ?
N1 C2 C13 115.95(14) . . ?
C2 C3 C14 120.56(14) . . ?
C2 C3 C4 122.42(14) . . ?
C14 C3 C4 117.02(13) . . ?
C5 C4 C3 109.28(13) . . ?
C5 C4 C1' 109.50(13) . . ?
C3 C4 C1' 112.74(12) . . ?
C5 C4 H4 108.8(7) . . ?
C3 C4 H4 107.3(8) . . ?
C1' C4 H4 109.2(8) . . ?
C6 C5 C4 121.60(15) . . ?
C6 C5 H5 119.7(8) . . ?
C4 C5 H5 118.6(8) . . ?
C5 C6 N1 122.77(15) . . ?
C5 C6 H6 122.1(8) . . ?
N1 C6 H6 115.1(8) . . ?
C12 C7 C8 120.28(15) . . ?
C12 C7 N1 119.68(15) . . ?
C8 C7 N1 120.02(14) . . ?
C7 C8 C9 120.22(16) . . ?
C7 C8 H8 118.5(10) . . ?
C9 C8 H8 121.3(10) . . ?
C10 C9 C8 119.71(18) . . ?
C10 C9 H9 119.6(9) . . ?
C8 C9 H9 120.7(9) . . ?
C9 C10 C11 120.00(16) . . ?
C9 C10 H10 121.6(9) . . ?
C11 C10 H10 118.4(9) . . ?
C10 C11 C12 120.52(16) . . ?
C10 C11 H11 119.0(10) . . ?
C12 C11 H11 120.4(10) . . ?
C7 C12 C11 119.23(17) . . ?
C7 C12 H12 119.7(8) . . ?
C11 C12 H12 121.0(8) . . ?
C2' C1' C6' 115.05(15) . . ?
C2' C1' C4 125.26(14) . . ?
C6' C1' C4 119.68(14) . . ?
C3' C2' C1' 124.02(15) . . ?
C3' C2' N19 115.91(14) . . ?
C1' C2' N19 120.07(14) . . ?
C4' C3' C2' 118.73(16) . . ?
C4' C3' H17 121.4(9) . . ?
C2' C3' H17 119.8(9) . . ?
C3' C4' C5' 119.52(17) . . ?
C3' C4' H16 121.0(9) . . ?
C5' C4' H16 119.5(9) . . ?
C6' C5' C4' 120.35(17) . . ?
C6' C5' H15 119.7(9) . . ?
C4' C5' H15 120.0(9) . . ?
C5' C6' C1' 122.30(16) . . ?
C5' C6' H14 120.0(8) . . ?
C1' C6' H14 117.6(8) . . ?
C2 C13 H131 110.6(9) . . ?
C2 C13 H132 110.6(9) . . ?
H131 C13 H132 109.2(12) . . ?
C2 C13 H133 109.0(10) . . ?
H131 C13 H133 107.8(13) . . ?
H132 C13 H133 109.6(13) . . ?
O15 C14 O16 121.29(14) . . ?
O15 C14 C3 127.87(14) . . ?
O16 C14 C3 110.83(13) . . ?
C14 O16 C17 114.87(12) . . ?
O16 C17 C18 107.05(14) . . ?
O16 C17 H171 107.5(8) . . ?
C18 C17 H171 112.3(8) . . ?
O16 C17 H172 106.6(8) . . ?
C18 C17 H172 113.7(8) . . ?
H171 C17 H172 109.4(12) . . ?
C17 C18 H181 111.9(9) . . ?
C17 C18 H182 110.5(9) . . ?
H181 C18 H182 108.5(13) . . ?
C17 C18 H183 109.9(10) . . ?
H181 C18 H183 107.5(13) . . ?
H182 C18 H183 108.5(12) . . ?
O21 N19 O20 123.37(13) . . ?
O21 N19 C2' 118.19(13) . . ?
O20 N19 C2' 118.42(13) . . ?

loop_
_geom_bond_atom_site_label_1
_geom_bond_atom_site_label_2
_geom_bond_distance
_geom_bond_site_symmetry_2
_geom_bond_publ_flag
N1 C2 1.3867(18) . ?
N1 C6 1.4063(19) . ?
N1 C7 1.4423(18) . ?
C2 C3 1.3644(19) . ?
C2 C13 1.500(2) . ?
C3 C14 1.469(2) . ?
C3 C4 1.523(2) . ?
C4 C5 1.505(2) . ?
C4 C1' 1.529(2) . ?
C4 H4 0.975(12) . ?
C5 C6 1.318(2) . ?
C5 H5 0.959(14) . ?
C6 H6 0.994(13) . ?
C7 C12 1.376(2) . ?
C7 C8 1.376(2) . ?
C8 C9 1.383(2) . ?
C8 H8 0.931(15) . ?
C9 C10 1.376(2) . ?
C9 H9 0.950(16) . ?
C10 C11 1.373(2) . ?
C10 H10 0.981(14) . ?
C11 C12 1.389(2) . ?
C11 H11 0.950(15) . ?
C12 H12 0.957(14) . ?
C1' C2' 1.393(2) . ?
C1' C6' 1.396(2) . ?
C2' C3' 1.383(2) . ?
C2' N19 1.4692(18) . ?
C3' C4' 1.377(2) . ?
C3' H17 0.978(14) . ?
C4' C5' 1.385(2) . ?
C4' H16 0.950(15) . ?
C5' C6' 1.379(2) . ?
C5' H15 0.966(14) . ?
C6' H14 0.976(14) . ?
C13 H131 0.979(14) . ?
C13 H132 0.981(15) . ?
C13 H133 0.984(18) . ?
C14 O15 1.2137(17) . ?
C14 O16 1.3592(17) . ?
O16 C17 1.4517(17) . ?
C17 C18 1.498(2) . ?
C17 H171 1.023(14) . ?
C17 H172 1.015(14) . ?
C18 H181 1.011(16) . ?
C18 H182 1.008(16) . ?
C18 H183 0.981(16) . ?
N19 O21 1.2317(14) . ?
N19 O20 1.2338(15) . ?

loop_
_geom_torsion_atom_site_label_1
_geom_torsion_atom_site_label_2
_geom_torsion_atom_site_label_3
_geom_torsion_atom_site_label_4
_geom_torsion
_geom_torsion_site_symmetry_1
_geom_torsion_site_symmetry_2
_geom_torsion_site_symmetry_3
_geom_torsion_site_symmetry_4
_geom_torsion_publ_flag
C6 N1 C2 C3 -11.7(2) . . . . ?
C7 N1 C2 C3 -176.13(14) . . . . ?
C6 N1 C2 C13 169.21(14) . . . . ?
C7 N1 C2 C13 4.7(2) . . . . ?
N1 C2 C3 C14 173.68(13) . . . . ?
C13 C2 C3 C14 -7.3(2) . . . . ?
N1 C2 C3 C4 -6.8(2) . . . . ?
C13 C2 C3 C4 172.27(15) . . . . ?
C2 C3 C4 C5 22.1(2) . . . . ?
C14 C3 C4 C5 -158.31(13) . . . . ?
C2 C3 C4 C1' -99.89(17) . . . . ?
C14 C3 C4 C1' 79.67(16) . . . . ?
C3 C4 C5 C6 -21.5(2) . . . . ?
C1' C4 C5 C6 102.44(18) . . . . ?
C4 C5 C6 N1 5.9(3) . . . . ?
C2 N1 C6 C5 12.4(2) . . . . ?
C7 N1 C6 C5 177.70(15) . . . . ?
C2 N1 C7 C12 -107.25(18) . . . . ?
C6 N1 C7 C12 87.97(18) . . . . ?
C2 N1 C7 C8 74.2(2) . . . . ?
C6 N1 C7 C8 -90.55(19) . . . . ?
C12 C7 C8 C9 1.6(3) . . . . ?
N1 C7 C8 C9 -179.92(16) . . . . ?
C7 C8 C9 C10 -0.2(3) . . . . ?
C8 C9 C10 C11 -1.1(3) . . . . ?
C9 C10 C11 C12 1.1(3) . . . . ?
C8 C7 C12 C11 -1.5(3) . . . . ?
N1 C7 C12 C11 179.96(14) . . . . ?
C10 C11 C12 C7 0.2(3) . . . . ?
C5 C4 C1' C2' 100.93(17) . . . . ?
C3 C4 C1' C2' -137.18(15) . . . . ?
C5 C4 C1' C6' -80.24(17) . . . . ?
C3 C4 C1' C6' 41.64(19) . . . . ?
C6' C1' C2' C3' -1.1(2) . . . . ?
C4 C1' C2' C3' 177.74(15) . . . . ?
C6' C1' C2' N19 179.08(13) . . . . ?
C4 C1' C2' N19 -2.1(2) . . . . ?
C1' C2' C3' C4' 1.8(3) . . . . ?
N19 C2' C3' C4' -178.39(14) . . . . ?
C2' C3' C4' C5' -1.2(3) . . . . ?
C3' C4' C5' C6' 0.1(3) . . . . ?
C4' C5' C6' C1' 0.5(3) . . . . ?
C2' C1' C6' C5' -0.1(2) . . . . ?
C4 C1' C6' C5' -179.01(14) . . . . ?
C2 C3 C14 O15 -12.0(2) . . . . ?
C4 C3 C14 O15 168.44(15) . . . . ?
C2 C3 C14 O16 169.09(13) . . . . ?
C4 C3 C14 O16 -10.49(18) . . . . ?
O15 C14 O16 C17 -1.3(2) . . . . ?
C3 C14 O16 C17 177.73(12) . . . . ?
C14 O16 C17 C18 173.59(14) . . . . ?
C3' C2' N19 O21 -40.1(2) . . . . ?
C1' C2' N19 O21 139.67(14) . . . . ?
C3' C2' N19 O20 138.30(15) . . . . ?
C1' C2' N19 O20 -41.9(2) . . . . ?

loop_
_cod_related_entry_id
_cod_related_entry_database
_cod_related_entry_code
1 ChemSpider 24641450
